data_1502440
loop_
_publ_author_name
'Bigovic, Miljan'
'Maslak, Veselin'
'Tokic-Vujosevic, Zorana'
'Divjakovic, Vladimir'
'Saicic, Radomir N.'

_publ_section_title
;
 A useful synthetic equivalent of a hydroxyacetone enolate.
;
_journal_issue 17
_journal_name_full 'Organic letters'
_journal_page_first 4720
_journal_page_last 4723
_journal_paper_doi 10.1021/ol2019357
_journal_volume 13
_journal_year 2011
_chemical_formula_moiety 'C11 H9 Cl O4'
_chemical_formula_sum 'C11 H9 Cl O4'
_chemical_formula_weight 240.63
_chemical_name_systematic
;
 ?
;
_space_group_IT_number 14
_symmetry_cell_setting monoclinic
_symmetry_space_group_name_Hall '-P 2ybc'
_symmetry_space_group_name_H-M 'P 1 21/c 1'
_atom_sites_solution_hydrogens geom
_atom_sites_solution_primary direct
_atom_sites_solution_secondary difmap
_audit_creation_method
;
CrysAlisPro, Oxford Diffraction Ltd.,
Version 1.171.33.66 (release 28-04-2010 CrysAlis171 .NET)
(compiled Apr 28 2010,14:27:37)
;
_cell_angle_alpha 90.000
_cell_angle_beta 97.507(11)
_cell_angle_gamma 90.000
_cell_formula_units_Z 4
_cell_length_a 12.535(2)
_cell_length_b 8.525(1)
_cell_length_c 10.325(1)
_cell_measurement_reflns_used 1589
_cell_measurement_temperature 295(2)
_cell_measurement_theta_max 29.0020
_cell_measurement_theta_min 3.2715
_cell_volume 1093.9(2)
_computing_cell_refinement
;
CrysAlisPro, Oxford Diffraction Ltd.,
Version 1.171.33.66 (release 28-04-2010 CrysAlis171 .NET)
(compiled Apr 28 2010,14:27:37)
;
_computing_data_collection
;
CrysAlisPro, Oxford Diffraction Ltd.,
Version 1.171.33.66 (release 28-04-2010 CrysAlis171 .NET)
(compiled Apr 28 2010,14:27:37)
;
_computing_data_reduction
;
CrysAlisPro, Oxford Diffraction Ltd.,
Version 1.171.33.66 (release 28-04-2010 CrysAlis171 .NET)
(compiled Apr 28 2010,14:27:37)
;
_computing_molecular_graphics MERCURY
_computing_structure_refinement 'SHELXL-97 (Sheldrick, 1997)'
_computing_structure_solution SIR-92
_diffrn_ambient_temperature 295(2)
_diffrn_detector_area_resol_mean 16.3280
_diffrn_measured_fraction_theta_full 0.998
_diffrn_measured_fraction_theta_max 0.998
_diffrn_measurement_device_type 'Xcalibur, Sapphire3, Gemini'
_diffrn_measurement_method '\w scans'
_diffrn_radiation_monochromator graphite
_diffrn_radiation_source 'Enhance (Mo) X-ray Source'
_diffrn_radiation_type MoK\a
_diffrn_radiation_wavelength 0.71073
_diffrn_reflns_av_R_equivalents 0.0266
_diffrn_reflns_av_sigmaI/netI 0.0384
_diffrn_reflns_limit_h_max 8
_diffrn_reflns_limit_h_min -14
_diffrn_reflns_limit_k_max 10
_diffrn_reflns_limit_k_min -9
_diffrn_reflns_limit_l_max 12
_diffrn_reflns_limit_l_min -11
_diffrn_reflns_number 3736
_diffrn_reflns_theta_full 25.00
_diffrn_reflns_theta_max 25.00
_diffrn_reflns_theta_min 3.28
_exptl_absorpt_coefficient_mu 0.344
_exptl_absorpt_correction_T_max 1.00000
_exptl_absorpt_correction_T_min 0.92803
_exptl_absorpt_correction_type multi-scan
_exptl_absorpt_process_details
;
CrysAlisPro, Oxford Diffraction Ltd.,
Version 1.171.33.66 (release 28-04-2010 CrysAlis171 .NET)
(compiled Apr 28 2010,14:27:37)
Empirical absorption correction using spherical harmonics,
 implemented in SCALE3 ABSPACK scaling algorithm.
;
_exptl_crystal_colour colourless
_exptl_crystal_density_diffrn 1.461
_exptl_crystal_density_method 'not measured'
_exptl_crystal_description prism
_exptl_crystal_F_000 496
_exptl_crystal_size_max 0.095
_exptl_crystal_size_mid 0.069
_exptl_crystal_size_min 0.058
_refine_diff_density_max 0.277
_refine_diff_density_min -0.295
_refine_diff_density_rms 0.048
_refine_ls_extinction_method none
_refine_ls_goodness_of_fit_ref 0.954
_refine_ls_hydrogen_treatment constr
_refine_ls_matrix_type full
_refine_ls_number_parameters 146
_refine_ls_number_reflns 1916
_refine_ls_number_restraints 0
_refine_ls_restrained_S_all 0.954
_refine_ls_R_factor_all 0.0634
_refine_ls_R_factor_gt 0.0419
_refine_ls_shift/su_max 0.000
_refine_ls_shift/su_mean 0.000
_refine_ls_structure_factor_coef Fsqd
_refine_ls_weighting_details 'calc w=1/[\s^2^(Fo^2^)+(0.0619P)^2^+0.0000P] where P=(Fo^2^+2Fc^2^)/3'
_refine_ls_weighting_scheme calc
_refine_ls_wR_factor_gt 0.0965
_refine_ls_wR_factor_ref 0.1029
_reflns_number_gt 1338
_reflns_number_total 1916
_reflns_threshold_expression >2sigma(I)
_cod_data_source_file ol2019357_si_002.cif
_cod_data_source_block comp.2e
_cod_original_sg_symbol_Hall -P2ybc
_cod_database_code 1502440

loop_
_symmetry_equiv_pos_as_xyz
'x, y, z'
'-x, y+1/2, -z+1/2'
'-x, -y, -z'
'x, -y-1/2, z-1/2'

loop_
_atom_site_label
_atom_site_type_symbol
_atom_site_fract_x
_atom_site_fract_y
_atom_site_fract_z
_atom_site_U_iso_or_equiv
_atom_site_adp_type
_atom_site_occupancy
_atom_site_symmetry_multiplicity
_atom_site_calc_flag
_atom_site_refinement_flags
Cl Cl -0.12741(5) 0.15738(8) 0.77590(8) 0.0820(3) Uani 1 1 d .
O2 O 0.33356(12) 0.11484(16) 1.18267(13) 0.0506(4) Uani 1 1 d .
H2 H 0.3410 0.0274 1.2157 0.076 Uiso 1 1 calc R
O3 O 0.50670(10) 0.19905(17) 1.05448(14) 0.0533(4) Uani 1 1 d .
O4 O 0.46289(11) 0.41394(16) 1.15440(14) 0.0519(4) Uani 1 1 d .
O5 O 0.61823(12) 0.29384(19) 1.22327(16) 0.0651(5) Uani 1 1 d .
C6 C 0.39664(15) 0.2310(2) 0.9990(2) 0.0438(5) Uani 1 1 d .
H6 H 0.3899 0.2346 0.9034 0.053 Uiso 1 1 calc R
C7 C 0.32585(16) 0.1014(2) 1.04479(19) 0.0432(5) Uani 1 1 d .
H7 H 0.3550 -0.0006 1.0231 0.052 Uiso 1 1 calc R
C8 C 0.37885(16) 0.3899(2) 1.0540(2) 0.0434(5) Uani 1 1 d .
C9 C 0.21128(15) 0.1145(2) 0.97850(19) 0.0394(5) Uani 1 1 d .
C10 C 0.00361(17) 0.1408(2) 0.8536(2) 0.0515(6) Uani 1 1 d .
C11 C 0.18193(17) 0.0455(2) 0.8571(2) 0.0493(6) Uani 1 1 d .
H11 H 0.2330 -0.0095 0.8175 0.059 Uiso 1 1 calc R
C12 C 0.30488(18) 0.4964(3) 1.0244(2) 0.0600(6) Uani 1 1 d .
H12A H 0.3077 0.5903 1.0706 0.072 Uiso 1 1 calc R
H12B H 0.2494 0.4783 0.9570 0.072 Uiso 1 1 calc R
C13 C 0.13402(17) 0.1931(2) 1.0367(2) 0.0489(6) Uani 1 1 d .
H13 H 0.1521 0.2372 1.1190 0.059 Uiso 1 1 calc R
C14 C 0.07813(19) 0.0575(3) 0.7946(2) 0.0566(6) Uani 1 1 d .
H14 H 0.0587 0.0100 0.7139 0.068 Uiso 1 1 calc R
C15 C 0.03019(17) 0.2073(3) 0.9744(2) 0.0551(6) Uani 1 1 d .
H15 H -0.0213 0.2615 1.0140 0.066 Uiso 1 1 calc R
C16 C 0.53645(17) 0.2995(2) 1.1511(2) 0.0479(5) Uani 1 1 d .

loop_
_atom_site_aniso_label
_atom_site_aniso_U_11
_atom_site_aniso_U_22
_atom_site_aniso_U_33
_atom_site_aniso_U_23
_atom_site_aniso_U_13
_atom_site_aniso_U_12
Cl 0.0497(4) 0.0752(5) 0.1106(6) 0.0347(4) -0.0284(3) -0.0181(3)
O2 0.0554(9) 0.0474(8) 0.0454(9) 0.0073(7) -0.0068(7) -0.0025(7)
O3 0.0344(8) 0.0584(9) 0.0663(10) -0.0167(8) 0.0032(7) 0.0025(7)
O4 0.0487(9) 0.0426(8) 0.0616(9) -0.0080(7) -0.0039(7) -0.0012(7)
O5 0.0478(9) 0.0634(11) 0.0775(11) -0.0007(8) -0.0170(9) -0.0050(7)
C6 0.0368(11) 0.0535(13) 0.0401(12) -0.0034(10) 0.0016(9) 0.0019(10)
C7 0.0418(11) 0.0387(11) 0.0479(13) -0.0067(9) 0.0005(10) 0.0028(9)
C8 0.0397(11) 0.0453(12) 0.0450(12) 0.0047(10) 0.0045(9) -0.0054(9)
C9 0.0414(11) 0.0337(10) 0.0421(11) -0.0010(9) 0.0017(9) -0.0041(9)
C10 0.0438(12) 0.0435(12) 0.0632(15) 0.0174(11) -0.0080(11) -0.0129(10)
C11 0.0524(13) 0.0459(12) 0.0485(13) -0.0062(10) 0.0019(10) -0.0036(10)
C12 0.0528(14) 0.0497(13) 0.0766(16) 0.0108(12) 0.0050(12) 0.0043(11)
C13 0.0455(12) 0.0511(13) 0.0488(13) -0.0055(10) 0.0011(10) 0.0000(10)
C14 0.0655(16) 0.0487(12) 0.0499(13) 0.0009(11) -0.0137(12) -0.0159(12)
C15 0.0401(12) 0.0556(14) 0.0688(17) 0.0069(12) 0.0047(11) 0.0042(10)
C16 0.0412(12) 0.0440(12) 0.0575(14) 0.0014(11) 0.0029(11) -0.0068(10)

loop_
_atom_type_symbol
_atom_type_description
_atom_type_scat_dispersion_real
_atom_type_scat_dispersion_imag
_atom_type_scat_source
C C 0.0033 0.0016 'International Tables Vol C Tables 4.2.6.8 and 6.1.1.4'
H H 0.0000 0.0000 'International Tables Vol C Tables 4.2.6.8 and 6.1.1.4'
O O 0.0106 0.0060 'International Tables Vol C Tables 4.2.6.8 and 6.1.1.4'
Cl Cl 0.1484 0.1585 'International Tables Vol C Tables 4.2.6.8 and 6.1.1.4'

loop_
_geom_angle_atom_site_label_1
_geom_angle_atom_site_label_2
_geom_angle_atom_site_label_3
_geom_angle
C7 O2 H2 109.5
C16 O3 C6 109.55(15)
C16 O4 C8 109.21(16)
O3 C6 C8 101.62(15)
O3 C6 C7 107.64(16)
C8 C6 C7 114.52(17)
O3 C6 H6 110.9
C8 C6 H6 110.9
C7 C6 H6 110.9
O2 C7 C9 112.61(17)
O2 C7 C6 106.60(15)
C9 C7 C6 111.22(16)
O2 C7 H7 108.8
C9 C7 H7 108.8
C6 C7 H7 108.8
C12 C8 O4 121.2(2)
C12 C8 C6 132.6(2)
O4 C8 C6 106.23(16)
C13 C9 C11 118.72(19)
C13 C9 C7 121.21(17)
C11 C9 C7 120.07(18)
C14 C10 C15 121.2(2)
C14 C10 Cl 119.54(18)
C15 C10 Cl 119.29(19)
C9 C11 C14 120.9(2)
C9 C11 H11 119.6
C14 C11 H11 119.6
C8 C12 H12A 120.0
C8 C12 H12B 120.0
H12A C12 H12B 120.0
C15 C13 C9 120.9(2)
C15 C13 H13 119.6
C9 C13 H13 119.6
C10 C14 C11 119.0(2)
C10 C14 H14 120.5
C11 C14 H14 120.5
C10 C15 C13 119.3(2)
C10 C15 H15 120.3
C13 C15 H15 120.3
O5 C16 O3 125.4(2)
O5 C16 O4 123.5(2)
O3 C16 O4 111.06(18)

loop_
_geom_bond_atom_site_label_1
_geom_bond_atom_site_label_2
_geom_bond_distance
Cl C10 1.737(2)
O2 C7 1.419(3)
O2 H2 0.8200
O3 C16 1.331(2)
O3 C6 1.449(2)
O4 C16 1.346(2)
O4 C8 1.393(2)
O5 C16 1.187(2)
C6 C8 1.497(3)
C6 C7 1.530(3)
C6 H6 0.9800
C7 C9 1.512(3)
C7 H7 0.9800
C8 C12 1.305(3)
C9 C13 1.379(3)
C9 C11 1.390(3)
C10 C14 1.377(3)
C10 C15 1.371(3)
C11 C14 1.378(3)
C11 H11 0.9300
C12 H12A 0.9300
C12 H12B 0.9300
C13 C15 1.380(3)
C13 H13 0.9300
C14 H14 0.9300
C15 H15 0.9300

loop_
_geom_hbond_atom_site_label_D
_geom_hbond_atom_site_label_H
_geom_hbond_atom_site_label_A
_geom_hbond_distance_DH
_geom_hbond_distance_HA
_geom_hbond_distance_DA
_geom_hbond_angle_DHA
_geom_hbond_site_symmetry_A
O2 H2 O5 0.82 2.13 2.940(3) 169.2 2_647

loop_
_geom_torsion_atom_site_label_1
_geom_torsion_atom_site_label_2
_geom_torsion_atom_site_label_3
_geom_torsion_atom_site_label_4
_geom_torsion
C16 O3 C6 C8 14.6(2)
C16 O3 C6 C7 -106.07(18)
O3 C6 C7 O2 63.70(18)
C8 C6 C7 O2 -48.5(2)
O3 C6 C7 C9 -173.19(15)
C8 C6 C7 C9 74.6(2)
C16 O4 C8 C12 -170.2(2)
C16 O4 C8 C6 9.6(2)
O3 C6 C8 C12 165.4(2)
C7 C6 C8 C12 -78.9(3)
O3 C6 C8 O4 -14.29(19)
C7 C6 C8 O4 101.42(18)
O2 C7 C9 C13 24.9(2)
C6 C7 C9 C13 -94.7(2)
O2 C7 C9 C11 -154.58(17)
C6 C7 C9 C11 85.8(2)
C13 C9 C11 C14 1.1(3)
C7 C9 C11 C14 -179.35(18)
C11 C9 C13 C15 -1.8(3)
C7 C9 C13 C15 178.64(18)
C15 C10 C14 C11 -2.0(3)
Cl C10 C14 C11 179.83(15)
C9 C11 C14 C10 0.8(3)
C14 C10 C15 C13 1.3(3)
Cl C10 C15 C13 179.48(15)
C9 C13 C15 C10 0.7(3)
C6 O3 C16 O5 172.5(2)
C6 O3 C16 O4 -9.7(2)
C8 O4 C16 O5 177.5(2)
C8 O4 C16 O3 -0.2(2)
